data_7012608
loop_
_publ_author_name
'Vaidhyanathan, Ramanathan'
'Natarajan, Srinivasan'
'Rao, C. N. R.'

_publ_section_title
;
 Aliphatic dicarboxylates with three-dimensional metal--organic
 frameworks possessing hydrophobic channels
;
_journal_issue 8
_journal_name_full 'Dalton Transactions'
_journal_page_first 1459
_journal_paper_doi 10.1039/b212314m
_journal_year 2003
_chemical_formula_sum 'C3 H6 Cd N0 O6'
_chemical_formula_weight 250.48
_chemical_name_systematic
; 
? 
;
_space_group_IT_number 148
_symmetry_cell_setting rhombohedral
_symmetry_space_group_name_Hall '-R 3'
_symmetry_space_group_name_H-M 'R -3 :H'
_atom_sites_solution_hydrogens geom
_atom_sites_solution_primary direct
_atom_sites_solution_secondary difmap
_audit_creation_method SHELXL
_cell_angle_alpha 90.00
_cell_angle_beta 90.00
_cell_angle_gamma 120.00
_cell_formula_units_Z 18
_cell_length_a 17.0685(2)
_cell_length_b 17.0685(2)
_cell_length_c 12.4302(3)
_cell_measurement_temperature 293(2)
_cell_volume 3136.17(9)
_computing_cell_refinement 'Siemens XSCANS'
_computing_data_collection 'Siemens XSCANS'
_computing_data_reduction 'Siemens SHELXTL'
_computing_molecular_graphics 'Siemens SHELXTL'
_computing_publication_material 'Siemens SHELXTL'
_computing_structure_refinement 'SHELXL-93 (Sheldrick, 1993)'
_computing_structure_solution 'SHELXS-86 (Sheldrick, 1990)'
_diffrn_ambient_temperature 293(2)
_diffrn_measurement_device 'Siemens P4'
_diffrn_measurement_method '\w scans'
_diffrn_radiation_monochromator graphite
_diffrn_radiation_source 'fine-focus sealed tube'
_diffrn_radiation_type MoK\a
_diffrn_radiation_wavelength 0.71073
_diffrn_reflns_av_R_equivalents 0.0459
_diffrn_reflns_av_sigmaI/netI 0.0274
_diffrn_reflns_limit_h_max 17
_diffrn_reflns_limit_h_min -18
_diffrn_reflns_limit_k_max 18
_diffrn_reflns_limit_k_min -14
_diffrn_reflns_limit_l_max 12
_diffrn_reflns_limit_l_min -13
_diffrn_reflns_number 4504
_diffrn_reflns_theta_max 23.29
_diffrn_reflns_theta_min 2.14
_exptl_absorpt_coefficient_mu 3.107
_exptl_absorpt_correction_T_max 1.000000
_exptl_absorpt_correction_T_min 0.721591
_exptl_absorpt_correction_type SADABS
_exptl_crystal_density_diffrn 2.387
_exptl_crystal_F_000 2160
_exptl_crystal_size_max 0.14
_exptl_crystal_size_mid 0.12
_exptl_crystal_size_min 0.06
_refine_diff_density_max 0.908
_refine_diff_density_min -1.055
_refine_diff_density_rms 0.127
_refine_ls_extinction_method none
_refine_ls_goodness_of_fit_all 1.443
_refine_ls_goodness_of_fit_obs 1.456
_refine_ls_matrix_type full
_refine_ls_number_parameters 107
_refine_ls_number_reflns 1012
_refine_ls_number_restraints 0
_refine_ls_restrained_S_all 1.443
_refine_ls_restrained_S_obs 1.456
_refine_ls_R_factor_all 0.0344
_refine_ls_R_factor_obs 0.0336
_refine_ls_shift/esd_max -0.001
_refine_ls_shift/esd_mean 0.000
_refine_ls_structure_factor_coef Fsqd
_refine_ls_weighting_details 'w=1/[\s^2^(Fo^2^)+(0.0000P)^2^+72.3680P] where P=(Fo^2^+2Fc^2^)/3'
_refine_ls_weighting_scheme calc
_refine_ls_wR_factor_all 0.0901
_refine_ls_wR_factor_obs 0.0898
_reflns_number_observed 990
_reflns_number_total 1012
_reflns_observed_criterion >2sigma(I)
_cod_data_source_file b212314m.txt
_cod_data_source_block sad1
_cod_depositor_comments
;
The following automatic conversions were performed:
'_symmetry_cell_setting' value 'Rhombohedral' changed to 'rhombohedral'
according to '/home/saulius/struct/CIF-dictionaries/cif_core.dic'
dictionary named 'cif_core.dic' version 2.4.1 from 2010-06-29.

Automatic conversion script
Id: cif_fix_enum 1527 2010-12-29 10:47:43Z saulius 

The following automatic conversions were performed:

'_refine_ls_weighting_scheme' value 'calc
w=1/[\s^2^(Fo^2^)+(0.0000P)^2^+72.3680P] where P=(Fo^2^+2Fc^2^)/3'
was changed to 'calc'. New tag '_refine_ls_weighting_details' was
created. The value of the new tag was set to
'w=1/[\s^2^(Fo^2^)+(0.0000P)^2^+72.3680P] where P=(Fo^2^+2Fc^2^)/3'.

Automatic conversion script
Id: cif_fix_values 3143 2015-03-26 13:38:13Z robertas 
;
_cod_original_sg_symbol_H-M R-3
_cod_database_code 7012608

loop_
_symmetry_equiv_pos_as_xyz
'x, y, z'
'-y, x-y, z'
'-x+y, -x, z'
'x+2/3, y+1/3, z+1/3'
'-y+2/3, x-y+1/3, z+1/3'
'-x+y+2/3, -x+1/3, z+1/3'
'x+1/3, y+2/3, z+2/3'
'-y+1/3, x-y+2/3, z+2/3'
'-x+y+1/3, -x+2/3, z+2/3'
'-x, -y, -z'
'y, -x+y, -z'
'x-y, x, -z'
'-x+2/3, -y+1/3, -z+1/3'
'y+2/3, -x+y+1/3, -z+1/3'
'x-y+2/3, x+1/3, -z+1/3'
'-x+1/3, -y+2/3, -z+2/3'
'y+1/3, -x+y+2/3, -z+2/3'
'x-y+1/3, x+2/3, -z+2/3'

loop_
_atom_site_aniso_label
_atom_site_aniso_U_11
_atom_site_aniso_U_22
_atom_site_aniso_U_33
_atom_site_aniso_U_23
_atom_site_aniso_U_13
_atom_site_aniso_U_12
Cd1 0.0254(4) 0.0262(4) 0.0201(3) -0.0001(2) 0.0021(2) 0.0105(3)
C1 0.016(4) 0.023(4) 0.023(4) 0.003(3) 0.008(3) 0.009(3)
C2 0.022(4) 0.028(4) 0.032(5) 0.002(4) 0.004(3) 0.013(4)
C3 0.032(4) 0.028(4) 0.026(4) 0.002(4) 0.008(4) 0.015(4)
O1 0.029(3) 0.040(3) 0.026(3) 0.008(3) 0.003(3) 0.018(3)
O2 0.026(3) 0.041(3) 0.026(3) 0.002(3) 0.002(3) 0.014(3)
O3 0.041(3) 0.029(3) 0.027(3) 0.001(2) 0.001(3) 0.023(3)
O4 0.042(4) 0.034(3) 0.021(3) 0.003(3) 0.008(3) 0.014(3)
O10 0.028(4) 0.035(4) 0.028(4) -0.002(3) -0.001(3) 0.012(3)
O100 0.053(5) 0.064(5) 0.043(4) 0.011(4) -0.002(4) 0.007(4)

loop_
_atom_site_label
_atom_site_type_symbol
_atom_site_fract_x
_atom_site_fract_y
_atom_site_fract_z
_atom_site_U_iso_or_equiv
_atom_site_thermal_displace_type
_atom_site_occupancy
_atom_site_calc_flag
_atom_site_refinement_flags
_atom_site_disorder_group
Cd1 Cd 0.39981(4) 0.06511(4) 0.84954(5) 0.0250(2) Uani 1 d . .
C1 C 0.4718(5) 0.2272(5) 0.9622(6) 0.021(2) Uani 1 d . .
C2 C 0.3431(5) -0.1068(5) 0.9312(7) 0.027(2) Uani 1 d . .
C3 C 0.3100(6) -0.2042(5) 0.9667(7) 0.029(2) Uani 1 d . .
H2A H 0.2966(6) -0.2416(5) 0.9030(7) 0.035 Uiso 1 calc R .
H2B H 0.3586(6) -0.2060(5) 1.0049(7) 0.035 Uiso 1 calc R .
O1 O 0.5425(4) 0.1043(4) 0.7936(5) 0.0312(13) Uani 1 d . .
O2 O 0.3797(4) 0.0764(4) 0.6690(5) 0.0326(14) Uani 1 d . .
O3 O 0.4750(4) 0.1593(4) 0.9929(4) 0.0301(13) Uani 1 d . .
O4 O 0.3504(4) -0.0880(4) 0.8331(4) 0.0344(14) Uani 1 d . .
O10 O 0.2523(4) 0.0311(5) 0.8606(6) 0.0318(14) Uani 1 d . .
O100 O 0.1435(5) -0.1290(6) 0.9555(6) 0.063(2) Uani 1 d . .
H101 H 0.1073(45) -0.0937(44) 0.9713(54) 0.003(16) Uiso 1 d . .
H11 H 0.2315(73) 0.0252(71) 0.7946(100) 0.055(33) Uiso 1 d . .
H10 H 0.2138(76) -0.0087(74) 0.8809(90) 0.045(37) Uiso 1 d . .
H100 H 0.0811(86) -0.1728(84) 0.9220(100) 0.075(38) Uiso 1 d . .

loop_
_atom_type_symbol
_atom_type_description
_atom_type_scat_dispersion_real
_atom_type_scat_dispersion_imag
_atom_type_scat_source
C C 0.0033 0.0016 'International Tables Vol C Tables 4.2.6.8 and 6.1.1.4'
H H 0.0000 0.0000 'International Tables Vol C Tables 4.2.6.8 and 6.1.1.4'
N N 0.0061 0.0033 'International Tables Vol C Tables 4.2.6.8 and 6.1.1.4'
O O 0.0106 0.0060 'International Tables Vol C Tables 4.2.6.8 and 6.1.1.4'
Cd Cd -0.8075 1.2024 'International Tables Vol C Tables 4.2.6.8 and 6.1.1.4'

loop_
_geom_angle_atom_site_label_1
_geom_angle_atom_site_label_2
_geom_angle_atom_site_label_3
_geom_angle
_geom_angle_site_symmetry_1
_geom_angle_site_symmetry_3
_geom_angle_publ_flag
O10 Cd1 O1 165.5(2) . . ?
O10 Cd1 O2 83.6(2) . . ?
O1 Cd1 O2 82.0(2) . . ?
O10 Cd1 O3 106.7(2) . . ?
O1 Cd1 O3 83.8(2) . . ?
O2 Cd1 O3 138.6(2) . . ?
O10 Cd1 O4 89.2(2) . . ?
O1 Cd1 O4 92.1(2) . . ?
O2 Cd1 O4 91.3(2) . . ?
O3 Cd1 O4 127.9(2) . . ?
O10 Cd1 O2 86.5(2) . 6 ?
O1 Cd1 O2 105.8(2) . 6 ?
O2 Cd1 O2 143.6(2) . 6 ?
O3 Cd1 O2 77.7(2) . 6 ?
O4 Cd1 O2 53.6(2) . 6 ?
O10 Cd1 O1 85.1(2) . 17_556 ?
O1 Cd1 O1 93.7(3) . 17_556 ?
O2 Cd1 O1 89.3(2) . 17_556 ?
O3 Cd1 O1 53.2(2) . 17_556 ?
O4 Cd1 O1 174.2(2) . 17_556 ?
O2 Cd1 O1 124.7(2) 6 17_556 ?
O3 C1 O1 121.4(7) . 17_556 ?
O3 C1 C3 117.9(7) . 12_557 ?
O1 C1 C3 120.7(7) 17_556 12_557 ?
O4 C2 O2 121.2(7) . 6 ?
O4 C2 C3 119.7(7) . . ?
O2 C2 C3 119.1(7) 6 . ?
C1 C3 C2 114.8(6) 11_557 . ?
C1 C3 H2A 108.6(4) 11_557 . ?
C2 C3 H2A 108.6(5) . . ?
C1 C3 H2B 108.6(4) 11_557 . ?
C2 C3 H2B 108.6(4) . . ?
H2A C3 H2B 107.6 . . ?
C1 O1 Cd1 126.7(5) 18_546 . ?
C1 O1 Cd1 87.1(4) 18_546 18_546 ?
Cd1 O1 Cd1 143.1(2) . 18_546 ?
C2 O2 Cd1 127.7(5) 8_544 . ?
C2 O2 Cd1 87.3(5) 8_544 8_544 ?
Cd1 O2 Cd1 142.8(2) . 8_544 ?
C1 O3 Cd1 98.3(5) . . ?
C2 O4 Cd1 97.9(5) . . ?
Cd1 O10 H11 107.6(71) . . ?
Cd1 O10 H10 129.4(90) . . ?
H11 O10 H10 95.4(100) . . ?
H101 O100 H100 78.8(71) . . ?

loop_
_geom_bond_atom_site_label_1
_geom_bond_atom_site_label_2
_geom_bond_distance
_geom_bond_site_symmetry_2
_geom_bond_publ_flag
Cd1 O10 2.288(7) . ?
Cd1 O1 2.288(5) . ?
Cd1 O2 2.293(6) . ?
Cd1 O3 2.312(6) . ?
Cd1 O4 2.319(6) . ?
Cd1 O2 2.535(6) 6 ?
Cd1 O1 2.545(5) 17_556 ?
C1 O3 1.247(9) . ?
C1 O1 1.258(10) 17_556 ?
C1 C3 1.509(11) 12_557 ?
C2 O4 1.251(10) . ?
C2 O2 1.269(10) 6 ?
C2 C3 1.528(11) . ?
C3 C1 1.509(11) 11_557 ?
C3 H2A 0.97 . ?
C3 H2B 0.97 . ?
O1 C1 1.258(10) 18_546 ?
O1 Cd1 2.545(5) 18_546 ?
O2 C2 1.269(10) 8_544 ?
O2 Cd1 2.535(6) 8_544 ?
O10 H11 0.88(12) . ?
O10 H10 0.71(11) . ?
O100 H101 1.07(7) . ?
O100 H100 1.03(13) . ?
